data_1544824
loop_
_publ_author_name
'Nagarajan, Kalaivanan'
'Mallia, Ajith R.'
'Muraleedharan, Keerthi'
'Hariharan, Mahesh'

_publ_section_title
;
 Enhanced intersystem crossing in core-twisted aromatics
;
_journal_issue 3
_journal_name_full 'Chem. Sci.'
_journal_page_first 1776
_journal_paper_doi 10.1039/C6SC05126J
_journal_volume 8
_journal_year 2017
_chemical_absolute_configuration rm
_chemical_formula_moiety 'C62 H48 N2 O4, 3(C H Cl3), C H Cl2.54, 0.462(Cl) '
_chemical_formula_sum 'C66 H52 Cl12 N2 O4'
_chemical_formula_weight 1362.49
_space_group_crystal_system tetragonal
_space_group_IT_number 78
_space_group_name_Hall 'P 4cw'
_space_group_name_H-M_alt 'P 43'
_symmetry_space_group_name_Hall 'P 4cw'
_symmetry_space_group_name_H-M 'P 43'
_atom_sites_solution_hydrogens geom
_audit_creation_method SHELXL-2014
_cell_angle_alpha 90
_cell_angle_beta 90
_cell_angle_gamma 90
_cell_formula_units_Z 4
_cell_length_a 13.9364(2)
_cell_length_b 13.9364(2)
_cell_length_c 34.5285(7)
_cell_measurement_reflns_used 9920
_cell_measurement_temperature 296(2)
_cell_measurement_theta_max 26.82
_cell_measurement_theta_min 2.38
_cell_volume 6706.24(19)
_computing_cell_refinement 'Bruker SAINT'
_computing_data_collection 'Bruker APEX2'
_computing_data_reduction 'Bruker SAINT'
_computing_molecular_graphics 'Bruker SHELXTL'
_computing_publication_material 'Bruker SHELXTL'
_computing_structure_refinement 'SHELXL-2014 (Sheldrick, 2014)'
_computing_structure_solution 'SHELXL-2014 (Sheldrick, 2014)'
_diffrn_ambient_temperature 296(2)
_diffrn_detector_area_resol_mean 0
_diffrn_measured_fraction_theta_full 1.000
_diffrn_measured_fraction_theta_max 0.999
_diffrn_measurement_device_type 'Bruker APEX-II CCD'
_diffrn_measurement_method '\f and \w scans'
_diffrn_radiation_type MoK\a
_diffrn_radiation_wavelength 0.71073
_diffrn_reflns_av_R_equivalents 0.0273
_diffrn_reflns_av_unetI/netI 0.0364
_diffrn_reflns_Laue_measured_fraction_full 1.000
_diffrn_reflns_Laue_measured_fraction_max 0.999
_diffrn_reflns_limit_h_max 17
_diffrn_reflns_limit_h_min -17
_diffrn_reflns_limit_k_max 17
_diffrn_reflns_limit_k_min -13
_diffrn_reflns_limit_l_max 43
_diffrn_reflns_limit_l_min -33
_diffrn_reflns_number 29107
_diffrn_reflns_point_group_measured_fraction_full 0.856
_diffrn_reflns_point_group_measured_fraction_max 0.838
_diffrn_reflns_theta_full 25.242
_diffrn_reflns_theta_max 26.370
_diffrn_reflns_theta_min 1.461
_diffrn_source 'sealed tube'
_exptl_absorpt_coefficient_mu 0.543
_exptl_absorpt_correction_T_max 0.9879
_exptl_absorpt_correction_T_min 0.9840
_exptl_absorpt_correction_type multi-scan
_exptl_absorpt_process_details SADABS
_exptl_crystal_colour red
_exptl_crystal_density_diffrn 1.349
_exptl_crystal_density_meas 1.348
_exptl_crystal_density_method NONE
_exptl_crystal_description block
_exptl_crystal_F_000 2792
_exptl_crystal_size_max 0.200
_exptl_crystal_size_mid 0.200
_exptl_crystal_size_min 0.150
_refine_diff_density_max 0.523
_refine_diff_density_min -0.531
_refine_diff_density_rms 0.090
_refine_ls_abs_structure_details
;
 Flack x determined using 2831 quotients [(I+)-(I-)]/[(I+)+(I-)]
 (Parsons, Flack and Wagner, Acta Cryst. B69 (2013) 249-259).
;
_refine_ls_abs_structure_Flack 0.048(18)
_refine_ls_extinction_method none
_refine_ls_goodness_of_fit_ref 1.022
_refine_ls_hydrogen_treatment constr
_refine_ls_matrix_type full
_refine_ls_number_parameters 803
_refine_ls_number_reflns 11487
_refine_ls_number_restraints 31
_refine_ls_restrained_S_all 1.031
_refine_ls_R_factor_all 0.1013
_refine_ls_R_factor_gt 0.0730
_refine_ls_shift/su_max 0.001
_refine_ls_shift/su_mean 0.000
_refine_ls_structure_factor_coef Fsqd
_refine_ls_weighting_details 'w=1/[\s^2^(Fo^2^)+(0.1689P)^2^] where P=(Fo^2^+2Fc^2^)/3'
_refine_ls_weighting_scheme calc
_refine_ls_wR_factor_gt 0.2046
_refine_ls_wR_factor_ref 0.2326
_reflns_Friedel_coverage 0.648
_reflns_Friedel_fraction_full 0.707
_reflns_Friedel_fraction_max 0.670
_reflns_number_gt 8013
_reflns_number_total 11487
_reflns_threshold_expression 'I > 2\s(I)'
_cod_data_source_file c6sc05126j2.cif
_cod_data_source_block 1c
_cod_depositor_comments 'Adding full bibliography for 1544824--1544825.cif.'
_cod_original_cell_volume 6706.2(2)
_cod_database_code 1544824
_shelx_space_group_comment
;
The symmetry employed for this shelxl refinement is uniquely defined
by the following loop, which should always be used as a source of
symmetry information in preference to the above space-group names.
They are only intended as comments.
;
_shelx_estimated_absorpt_t_min 0.899
_shelx_estimated_absorpt_t_max 0.923
_shelxl_version_number 2014-3

loop_
_space_group_symop_operation_xyz
'x, y, z'
'-y, x, z+3/4'
'y, -x, z+1/4'
'-x, -y, z+1/2'

loop_
_atom_site_label
_atom_site_type_symbol
_atom_site_fract_x
_atom_site_fract_y
_atom_site_fract_z
_atom_site_U_iso_or_equiv
_atom_site_adp_type
_atom_site_occupancy
_atom_site_site_symmetry_order
_atom_site_calc_flag
_atom_site_refinement_flags_posn
_atom_site_refinement_flags_adp
_atom_site_refinement_flags_occupancy
_atom_site_disorder_assembly
_atom_site_disorder_group
C1 C 0.4023(4) 0.2892(4) -0.06374(19) 0.0538(14) Uani 1 1 d . . . . .
C1' C -0.3585(9) 0.7280(9) 0.0840(4) 0.121(4) Uani 1 1 d . . . . .
H1' H -0.3359 0.7870 0.0716 0.145 Uiso 1 1 calc R U . . .
C2 C 0.4357(5) 0.2684(4) -0.1011(2) 0.0618(15) Uani 1 1 d . . . . .
C2' C 0.6885(9) 0.0314(13) -0.1758(4) 0.149(5) Uani 1 1 d . . . . .
H2' H 0.7421 -0.0018 -0.1884 0.178 Uiso 1 1 calc R U . A 1
C3 C 0.4857(6) 0.1833(6) -0.1058(2) 0.084(2) Uani 1 1 d . . . . .
H3 H 0.5077 0.1658 -0.1302 0.100 Uiso 1 1 calc R U . . .
C3' C -0.3079(6) 1.4778(8) -0.0592(4) 0.120(4) Uani 1 1 d . . . . .
H3' H -0.3706 1.4469 -0.0624 0.144 Uiso 1 1 calc R U . B 1
C4' C 0.2350(17) 1.0645(8) -0.0934(4) 0.202(10) Uani 1 1 d . . . . .
H4' H 0.2676 1.1259 -0.0891 0.242 Uiso 1 1 calc R U . C 1
C4 C 0.5031(6) 0.1240(6) -0.0742(3) 0.090(2) Uani 1 1 d . . . . .
H4 H 0.5362 0.0668 -0.0779 0.108 Uiso 1 1 calc R U . . .
C5 C 0.4729(6) 0.1476(5) -0.0385(2) 0.078(2) Uani 1 1 d . . . . .
H5 H 0.4867 0.1072 -0.0178 0.093 Uiso 1 1 calc R U . . .
C6 C 0.4209(5) 0.2327(5) -0.0320(2) 0.0630(15) Uani 1 1 d . . . . .
C7 C 0.3910(7) 0.2569(6) 0.0091(2) 0.085(2) Uani 1 1 d . . . . .
H7 H 0.3530 0.3161 0.0080 0.101 Uiso 1 1 calc R U . . .
C8 C 0.4130(6) 0.3333(6) -0.1353(2) 0.078(2) Uani 1 1 d . . . . .
H8 H 0.3860 0.3932 -0.1251 0.094 Uiso 1 1 calc R U . . .
C9 C 0.2444(4) 0.3641(4) -0.05823(18) 0.0478(12) Uani 1 1 d . . . . .
C10 C 0.1868(3) 0.4477(3) -0.04619(15) 0.0414(11) Uani 1 1 d . . . . .
C11 C 0.2313(3) 0.5328(3) -0.03547(15) 0.0411(11) Uani 1 1 d . . . . .
C12 C 0.3335(3) 0.5424(3) -0.03717(15) 0.0406(11) Uani 1 1 d . . . . .
C13 C 0.3927(4) 0.4592(4) -0.04719(18) 0.0497(12) Uani 1 1 d . . . . .
C14 C 0.0888(4) 0.4397(4) -0.04465(17) 0.0493(12) Uani 1 1 d . . . . .
H14 H 0.0594 0.3832 -0.0526 0.059 Uiso 1 1 calc R U . . .
C15 C 0.0331(4) 0.5156(4) -0.03126(18) 0.0500(13) Uani 1 1 d . . . . .
H15 H -0.0333 0.5092 -0.0306 0.060 Uiso 1 1 calc R U . . .
C16 C 0.0745(3) 0.6000(3) -0.01897(15) 0.0388(10) Uani 1 1 d . . . . .
C17 C 0.1761(3) 0.6110(3) -0.02166(14) 0.0349(9) Uani 1 1 d . . . . .
C18 C 0.2226(3) 0.6968(3) -0.01038(14) 0.0364(10) Uani 1 1 d . . . . .
C19 C 0.3222(3) 0.7086(3) -0.01555(15) 0.0389(10) Uani 1 1 d . . . . .
C20 C 0.3771(3) 0.6270(3) -0.02821(16) 0.0422(11) Uani 1 1 d . . . . .
H20 H 0.4434 0.6321 -0.0303 0.051 Uiso 1 1 calc R U . . .
C21 C 0.0187(3) 0.6815(3) -0.00387(14) 0.0388(10) Uani 1 1 d . . . . .
C22 C 0.0680(3) 0.7650(3) 0.00908(14) 0.0353(9) Uani 1 1 d . . . . .
C23 C 0.1695(3) 0.7725(3) 0.00686(14) 0.0346(9) Uani 1 1 d . . . . .
C24 C 0.2174(3) 0.8513(3) 0.02304(15) 0.0386(10) Uani 1 1 d . . . . .
C25 C 0.3204(3) 0.8561(3) 0.02129(16) 0.0399(10) Uani 1 1 d . . . . .
C26 C 0.3690(3) 0.7954(3) -0.00382(15) 0.0390(10) Uani 1 1 d . . . . .
C27 C 0.4638(3) 0.8245(4) -0.01810(17) 0.0455(12) Uani 1 1 d . . . . .
C28 C 0.4988(4) 0.7927(4) -0.0540(2) 0.0558(14) Uani 1 1 d . . . . .
H28 H 0.4625 0.7501 -0.0687 0.067 Uiso 1 1 calc R U . . .
C29 C 0.5854(5) 0.8235(5) -0.0675(3) 0.0717(19) Uani 1 1 d . . . . .
H29 H 0.6082 0.8013 -0.0912 0.086 Uiso 1 1 calc R U . . .
C30 C 0.6390(4) 0.8871(5) -0.0462(2) 0.0683(18) Uani 1 1 d . . . . .
H30 H 0.6990 0.9062 -0.0552 0.082 Uiso 1 1 calc R U . . .
C31 C 0.6050(4) 0.9225(4) -0.0120(2) 0.0635(17) Uani 1 1 d . . . . .
H31 H 0.6418 0.9661 0.0019 0.076 Uiso 1 1 calc R U . . .
C32 C 0.5156(3) 0.8941(4) 0.00237(19) 0.0504(13) Uani 1 1 d . . . . .
C33 C 0.4767(3) 0.9352(4) 0.03841(17) 0.0471(12) Uani 1 1 d . . . . .
C34 C 0.5310(4) 0.9875(5) 0.0640(2) 0.0653(17) Uani 1 1 d . . . . .
H34 H 0.5951 0.9995 0.0583 0.078 Uiso 1 1 calc R U . . .
C35 C 0.4929(5) 1.0225(5) 0.0980(2) 0.076(2) Uani 1 1 d . . . . .
H35 H 0.5308 1.0590 0.1145 0.092 Uiso 1 1 calc R U . . .
C36 C 0.3999(5) 1.0038(5) 0.1074(2) 0.0655(16) Uani 1 1 d . . . . .
H36 H 0.3748 1.0268 0.1306 0.079 Uiso 1 1 calc R U . . .
C37 C 0.3428(4) 0.9510(4) 0.08283(16) 0.0506(13) Uani 1 1 d . . . . .
H37 H 0.2798 0.9372 0.0898 0.061 Uiso 1 1 calc R U . . .
C38 C 0.3789(3) 0.9176(3) 0.04705(16) 0.0439(11) Uani 1 1 d . . . . .
C39 C 0.1600(3) 0.9302(3) 0.03712(15) 0.0404(11) Uani 1 1 d . . . . .
H39 H 0.1900 0.9853 0.0462 0.048 Uiso 1 1 calc R U . . .
C40 C 0.0630(3) 0.9250(3) 0.03726(14) 0.0396(10) Uani 1 1 d . . . . .
C41 C 0.0134(3) 0.8415(3) 0.02469(13) 0.0351(9) Uani 1 1 d . . . . .
C42 C -0.0861(3) 0.8346(4) 0.02667(15) 0.0402(10) Uani 1 1 d . . . . .
C43 C -0.1327(3) 0.7543(4) 0.01337(18) 0.0500(13) Uani 1 1 d . . . . .
H43 H -0.1993 0.7511 0.0144 0.060 Uiso 1 1 calc R U . . .
C44 C -0.0813(3) 0.6785(4) -0.00140(18) 0.0493(12) Uani 1 1 d . . . . .
H44 H -0.1137 0.6242 -0.0099 0.059 Uiso 1 1 calc R U . . .
C45 C -0.1425(3) 0.9152(4) 0.04275(15) 0.0434(11) Uani 1 1 d . . . . .
C46 C 0.0071(4) 1.0094(4) 0.05086(16) 0.0456(11) Uani 1 1 d . . . . .
C47 C -0.1498(4) 1.0815(4) 0.06398(18) 0.0501(13) Uani 1 1 d . . . . .
C48 C -0.1765(4) 1.0898(5) 0.1029(2) 0.0628(16) Uani 1 1 d . . . . .
C49 C -0.2343(6) 1.1677(6) 0.1124(3) 0.087(2) Uani 1 1 d . . . . .
H49 H -0.2543 1.1758 0.1379 0.105 Uiso 1 1 calc R U . . .
C50 C -0.2626(6) 1.2334(6) 0.0846(3) 0.097(3) Uani 1 1 d . . . . .
H50 H -0.3012 1.2850 0.0916 0.117 Uiso 1 1 calc R U . . .
C51 C -0.2351(6) 1.2234(6) 0.0479(3) 0.089(2) Uani 1 1 d . . . . .
H51 H -0.2545 1.2687 0.0298 0.107 Uiso 1 1 calc R U . . .
C52 C -0.1769(5) 1.1451(5) 0.0356(2) 0.0677(17) Uani 1 1 d . . . . .
C53 C -0.1468(6) 1.0188(6) 0.1327(2) 0.079(2) Uani 1 1 d . . . . .
H53 H -0.1024 0.9734 0.1206 0.095 Uiso 1 1 calc R U . . .
C54 C -0.2345(9) 0.9622(8) 0.1474(3) 0.118(3) Uani 1 1 d . . . . .
H54A H -0.2143 0.9167 0.1666 0.177 Uiso 1 1 calc R U . . .
H54B H -0.2801 1.0057 0.1586 0.177 Uiso 1 1 calc R U . . .
H54C H -0.2637 0.9288 0.1261 0.177 Uiso 1 1 calc R U . . .
C55 C -0.0953(9) 1.0651(9) 0.1677(3) 0.115(3) Uani 1 1 d . . . . .
H55A H -0.0779 1.0161 0.1860 0.173 Uiso 1 1 calc R U . . .
H55B H -0.0386 1.0976 0.1590 0.173 Uiso 1 1 calc R U . . .
H55C H -0.1375 1.1103 0.1800 0.173 Uiso 1 1 calc R U . . .
C56 C -0.1456(7) 1.1367(6) -0.0067(2) 0.092(3) Uani 1 1 d . . . . .
H56 H -0.1179 1.0727 -0.0103 0.110 Uiso 1 1 calc R U . . .
C57 C -0.0717(8) 1.2078(11) -0.0175(4) 0.133(4) Uani 1 1 d . . . . .
H57A H -0.0547 1.1995 -0.0442 0.199 Uiso 1 1 calc R U . . .
H57B H -0.0965 1.2713 -0.0136 0.199 Uiso 1 1 calc R U . . .
H57C H -0.0159 1.1987 -0.0016 0.199 Uiso 1 1 calc R U . . .
C58 C 0.3295(13) 0.1810(8) 0.0271(4) 0.149(5) Uani 1 1 d . . . . .
H58A H 0.3126 0.1998 0.0529 0.223 Uiso 1 1 calc R U . . .
H58B H 0.2722 0.1730 0.0120 0.223 Uiso 1 1 calc R U . . .
H58C H 0.3641 0.1215 0.0278 0.223 Uiso 1 1 calc R U . . .
C59 C 0.4770(11) 0.2758(10) 0.0355(4) 0.140(5) Uani 1 1 d . . . . .
H59A H 0.5169 0.3245 0.0242 0.211 Uiso 1 1 calc R U . . .
H59B H 0.4547 0.2970 0.0604 0.211 Uiso 1 1 calc R U . . .
H59C H 0.5133 0.2178 0.0385 0.211 Uiso 1 1 calc R U . . .
C60 C 0.5027(10) 0.3577(13) -0.1577(5) 0.178(8) Uani 1 1 d . . . . .
H60A H 0.5494 0.3852 -0.1406 0.266 Uiso 1 1 calc R U . . .
H60B H 0.5284 0.3004 -0.1692 0.266 Uiso 1 1 calc R U . . .
H60C H 0.4874 0.4030 -0.1778 0.266 Uiso 1 1 calc R U . . .
C61 C 0.3438(14) 0.2920(13) -0.1618(5) 0.185(8) Uani 1 1 d . . . . .
H61A H 0.2862 0.2760 -0.1480 0.277 Uiso 1 1 calc R U . . .
H61B H 0.3292 0.3375 -0.1818 0.277 Uiso 1 1 calc R U . . .
H61C H 0.3703 0.2350 -0.1733 0.277 Uiso 1 1 calc R U . . .
C62 C -0.2336(10) 1.1456(9) -0.0344(4) 0.131(4) Uani 1 1 d . . . . .
H62A H -0.2813 1.0993 -0.0273 0.196 Uiso 1 1 calc R U . . .
H62B H -0.2602 1.2090 -0.0325 0.196 Uiso 1 1 calc R U . . .
H62C H -0.2133 1.1341 -0.0606 0.196 Uiso 1 1 calc R U . . .
N1 N 0.3446(3) 0.3758(3) -0.05776(15) 0.0490(11) Uani 1 1 d . . . . .
N2 N -0.0927(3) 0.9982(3) 0.05193(13) 0.0448(10) Uani 1 1 d . . . . .
O1 O 0.2105(3) 0.2878(3) -0.06805(18) 0.0763(14) Uani 1 1 d . . . . .
O2 O 0.4806(3) 0.4620(3) -0.04736(17) 0.0751(14) Uani 1 1 d . . . . .
O3 O -0.2285(3) 0.9107(3) 0.04778(15) 0.0632(11) Uani 1 1 d . . . . .
O4 O 0.0441(3) 1.0836(3) 0.06094(16) 0.0718(14) Uani 1 1 d . . . . .
Cl1 Cl -0.4447(4) 0.7633(3) 0.11424(15) 0.1817(19) Uani 1 1 d . . . . .
Cl2 Cl -0.3991(5) 0.6570(4) 0.04656(17) 0.1956(19) Uani 1 1 d . . . . .
Cl3 Cl -0.2593(5) 0.6824(7) 0.1075(3) 0.292(5) Uani 1 1 d . . . . .
Cl4 Cl 0.6537(4) 0.1209(3) -0.20410(12) 0.1760(17) Uani 1 1 d . . . . .
Cl6 Cl 0.5894(8) -0.0456(7) -0.1751(4) 0.329(7) Uani 1 1 d . . . . .
Cl5 Cl 0.7018(8) 0.0248(11) -0.1314(2) 0.194(6) Uani 0.538(11) 1 d . U P D 1
Cl7 Cl -0.3161(5) 1.6059(5) -0.0587(3) 0.133(3) Uani 0.538(11) 1 d . U P D 1
Cl8 Cl -0.2289(9) 1.4375(12) -0.0894(5) 0.207(7) Uani 0.538(11) 1 d . U P D 1
Cl9 Cl -0.2545(7) 1.4548(5) -0.0110(4) 0.122(3) Uani 0.538(11) 1 d . U P D 1
Cl10 Cl 0.1816(18) 1.0339(17) -0.0488(4) 0.307(12) Uani 0.538(11) 1 d . U P D 1
Cl5' Cl 0.7343(7) 0.144(2) -0.1361(3) 0.267(11) Uani 0.462(11) 1 d . U P D 2
Cl7' Cl -0.2915(17) 1.5696(13) -0.0847(7) 0.273(9) Uani 0.462(11) 1 d . U P D 2
Cl8' Cl -0.2464(14) 1.3832(14) -0.0943(5) 0.199(7) Uani 0.462(11) 1 d . U P D 2
Cl9' Cl -0.2814(19) 1.468(2) -0.0166(9) 0.239(10) Uani 0.462(11) 1 d . U P D 2
Cl1' Cl 0.2632(14) 0.9751(7) -0.0637(4) 0.208(8) Uani 0.462(11) 1 d . U P D 2
Cl11 Cl 0.1284(6) 1.0916(3) -0.11363(19) 0.247(4) Uani 1 1 d . . . . .
Cl12 Cl 0.2879(9) 1.0140(6) -0.1365(2) 0.293(5) Uani 1 1 d . . . . .

loop_
_atom_site_aniso_label
_atom_site_aniso_U_11
_atom_site_aniso_U_22
_atom_site_aniso_U_33
_atom_site_aniso_U_23
_atom_site_aniso_U_13
_atom_site_aniso_U_12
C1 0.056(3) 0.040(3) 0.066(4) -0.008(3) -0.003(3) 0.016(2)
C1' 0.130(9) 0.117(8) 0.116(8) 0.017(6) 0.017(7) -0.028(7)
C2 0.068(4) 0.057(3) 0.061(4) -0.013(3) -0.007(3) 0.016(3)
C2' 0.099(7) 0.241(16) 0.106(8) 0.007(9) 0.018(7) 0.053(9)
C3 0.086(5) 0.096(5) 0.069(4) -0.023(4) 0.005(4) 0.030(4)
C3' 0.051(4) 0.126(8) 0.183(13) 0.056(8) 0.006(6) 0.007(4)
C4' 0.41(3) 0.069(6) 0.130(11) 0.018(6) -0.135(15) -0.042(10)
C4 0.112(6) 0.067(4) 0.090(6) -0.004(4) 0.008(5) 0.043(4)
C5 0.103(5) 0.062(4) 0.068(4) 0.011(3) 0.007(4) 0.034(4)
C6 0.063(4) 0.056(3) 0.070(4) 0.000(3) 0.002(3) 0.015(3)
C7 0.109(6) 0.079(5) 0.066(4) 0.005(4) 0.007(4) 0.038(4)
C8 0.095(5) 0.083(5) 0.057(4) -0.001(3) -0.009(4) 0.028(4)
C9 0.044(3) 0.036(2) 0.064(3) -0.004(2) 0.003(2) 0.005(2)
C10 0.039(2) 0.038(2) 0.048(3) -0.001(2) 0.002(2) 0.0047(19)
C11 0.039(2) 0.041(2) 0.043(3) -0.001(2) 0.001(2) 0.002(2)
C12 0.035(2) 0.040(2) 0.047(3) 0.000(2) 0.002(2) 0.0023(19)
C13 0.041(3) 0.045(3) 0.063(3) -0.006(2) 0.002(2) 0.008(2)
C14 0.050(3) 0.040(3) 0.058(3) -0.006(2) -0.003(2) -0.006(2)
C15 0.034(2) 0.049(3) 0.067(3) -0.007(3) 0.006(2) -0.004(2)
C16 0.032(2) 0.042(2) 0.042(3) -0.003(2) 0.000(2) 0.0022(19)
C17 0.033(2) 0.034(2) 0.038(2) 0.0016(19) -0.0031(19) 0.0011(18)
C18 0.028(2) 0.041(2) 0.040(3) 0.003(2) 0.0031(18) 0.0005(18)
C19 0.031(2) 0.037(2) 0.049(3) 0.000(2) 0.003(2) 0.0008(18)
C20 0.032(2) 0.040(2) 0.054(3) -0.004(2) 0.005(2) 0.0013(19)
C21 0.037(2) 0.037(2) 0.042(3) -0.005(2) 0.005(2) -0.0028(18)
C22 0.030(2) 0.040(2) 0.035(2) 0.0012(19) 0.0010(18) 0.0002(18)
C23 0.034(2) 0.031(2) 0.039(2) 0.0013(18) 0.0021(19) -0.0013(17)
C24 0.032(2) 0.042(2) 0.041(3) 0.000(2) 0.002(2) -0.0003(19)
C25 0.036(2) 0.036(2) 0.048(3) -0.001(2) -0.001(2) -0.0019(18)
C26 0.032(2) 0.037(2) 0.048(3) 0.002(2) 0.000(2) -0.0015(19)
C27 0.031(2) 0.045(3) 0.061(3) 0.003(2) 0.002(2) 0.000(2)
C28 0.043(3) 0.054(3) 0.071(4) 0.000(3) 0.006(3) 0.001(2)
C29 0.057(4) 0.062(4) 0.096(5) 0.005(4) 0.028(4) 0.003(3)
C30 0.040(3) 0.064(4) 0.102(5) 0.008(4) 0.016(3) -0.002(3)
C31 0.031(2) 0.054(3) 0.105(5) 0.008(3) 0.000(3) -0.001(2)
C32 0.034(2) 0.040(2) 0.077(4) 0.012(3) -0.007(3) 0.001(2)
C33 0.036(2) 0.044(3) 0.061(3) 0.002(2) -0.007(2) 0.002(2)
C34 0.048(3) 0.064(4) 0.085(5) -0.007(3) -0.015(3) -0.009(3)
C35 0.061(4) 0.082(5) 0.086(5) -0.014(4) -0.025(4) -0.004(3)
C36 0.070(4) 0.068(4) 0.058(4) -0.010(3) -0.014(3) 0.007(3)
C37 0.044(3) 0.056(3) 0.052(3) -0.004(2) 0.000(2) -0.003(2)
C38 0.039(2) 0.038(2) 0.055(3) -0.001(2) -0.005(2) -0.0057(19)
C39 0.040(2) 0.032(2) 0.050(3) -0.006(2) 0.002(2) -0.0004(19)
C40 0.040(2) 0.041(2) 0.038(2) -0.002(2) 0.001(2) 0.0044(19)
C41 0.032(2) 0.039(2) 0.034(2) 0.0047(19) 0.0006(18) 0.0014(18)
C42 0.035(2) 0.043(3) 0.043(3) -0.002(2) 0.000(2) 0.0016(19)
C43 0.029(2) 0.058(3) 0.064(3) -0.006(3) 0.005(2) -0.003(2)
C44 0.033(2) 0.052(3) 0.063(3) -0.010(3) 0.005(2) -0.005(2)
C45 0.030(2) 0.051(3) 0.050(3) -0.003(2) 0.001(2) 0.008(2)
C46 0.045(3) 0.042(3) 0.051(3) -0.005(2) 0.005(2) 0.003(2)
C47 0.040(3) 0.050(3) 0.060(3) -0.012(3) 0.002(2) 0.013(2)
C48 0.052(3) 0.067(4) 0.070(4) -0.015(3) 0.013(3) 0.011(3)
C49 0.083(5) 0.083(5) 0.095(6) -0.025(5) 0.031(5) 0.024(4)
C50 0.084(5) 0.084(5) 0.123(8) -0.016(5) 0.020(5) 0.044(4)
C51 0.089(5) 0.067(4) 0.111(7) -0.006(4) -0.016(5) 0.042(4)
C52 0.060(3) 0.064(4) 0.078(5) -0.005(3) -0.009(3) 0.013(3)
C53 0.103(5) 0.084(5) 0.050(4) -0.004(3) 0.018(4) 0.009(4)
C54 0.157(10) 0.122(8) 0.076(6) 0.017(6) 0.013(6) -0.035(7)
C55 0.126(8) 0.135(8) 0.085(6) -0.021(6) -0.012(6) 0.009(7)
C56 0.121(7) 0.089(5) 0.065(5) 0.000(4) -0.013(5) 0.032(5)
C57 0.100(7) 0.201(13) 0.097(7) 0.017(8) 0.022(6) -0.006(8)
C58 0.217(14) 0.104(7) 0.126(9) 0.026(7) 0.081(10) 0.016(8)
C59 0.184(13) 0.147(10) 0.090(8) -0.021(7) -0.020(8) 0.026(9)
C60 0.127(9) 0.209(15) 0.197(15) 0.119(13) 0.055(10) 0.032(9)
C61 0.239(18) 0.196(15) 0.120(10) 0.060(10) -0.103(12) -0.051(13)
C62 0.166(11) 0.126(8) 0.101(8) 0.027(6) -0.055(8) -0.040(7)
N1 0.043(2) 0.038(2) 0.066(3) -0.008(2) -0.002(2) 0.0102(17)
N2 0.034(2) 0.049(2) 0.051(2) -0.006(2) 0.0064(18) 0.0115(18)
O1 0.057(2) 0.051(2) 0.121(4) -0.027(3) 0.000(3) 0.0022(19)
O2 0.038(2) 0.061(2) 0.126(4) -0.024(3) 0.010(2) 0.0084(17)
O3 0.044(2) 0.064(2) 0.083(3) -0.017(2) 0.006(2) 0.0085(18)
O4 0.052(2) 0.053(2) 0.111(4) -0.031(2) 0.004(2) 0.0013(18)
Cl1 0.211(4) 0.170(3) 0.164(4) 0.010(3) 0.085(3) -0.024(3)
Cl2 0.240(5) 0.187(4) 0.160(4) -0.021(3) -0.015(4) -0.017(4)
Cl3 0.192(5) 0.362(10) 0.322(10) 0.188(9) -0.058(6) -0.003(6)
Cl4 0.237(5) 0.179(3) 0.113(2) 0.019(2) -0.019(3) -0.001(3)
Cl6 0.305(10) 0.246(7) 0.437(17) 0.104(9) 0.174(11) 0.041(7)
Cl5 0.172(7) 0.307(13) 0.104(5) 0.063(6) 0.046(5) 0.124(8)
Cl7 0.115(4) 0.095(4) 0.190(8) 0.044(4) -0.002(4) 0.000(3)
Cl8 0.139(6) 0.220(13) 0.262(13) -0.070(11) 0.093(7) 0.018(8)
Cl9 0.123(5) 0.080(3) 0.162(7) 0.046(4) -0.023(4) -0.016(3)
Cl10 0.45(3) 0.35(2) 0.126(8) 0.114(11) -0.091(12) -0.247(19)
Cl5' 0.132(7) 0.59(3) 0.077(5) -0.071(10) -0.021(4) 0.048(12)
Cl7' 0.39(2) 0.156(11) 0.28(2) 0.117(12) 0.074(17) 0.001(12)
Cl8' 0.215(14) 0.213(15) 0.169(11) 0.021(11) 0.039(9) 0.084(12)
Cl9' 0.217(18) 0.30(2) 0.202(16) 0.011(15) -0.048(13) -0.035(14)
Cl1' 0.37(2) 0.111(6) 0.139(9) 0.072(6) -0.114(11) -0.060(8)
Cl11 0.388(9) 0.123(3) 0.230(6) 0.033(3) -0.177(6) -0.084(4)
Cl12 0.464(14) 0.250(7) 0.165(5) -0.066(5) -0.041(7) -0.066(8)

loop_
_atom_type_symbol
_atom_type_description
_atom_type_scat_dispersion_real
_atom_type_scat_dispersion_imag
_atom_type_scat_source
C C 0.0033 0.0016 'International Tables Vol C Tables 4.2.6.8 and 6.1.1.4'
H H 0.0000 0.0000 'International Tables Vol C Tables 4.2.6.8 and 6.1.1.4'
N N 0.0061 0.0033 'International Tables Vol C Tables 4.2.6.8 and 6.1.1.4'
O O 0.0106 0.0060 'International Tables Vol C Tables 4.2.6.8 and 6.1.1.4'
Cl Cl 0.1484 0.1585 'International Tables Vol C Tables 4.2.6.8 and 6.1.1.4'

loop_
_geom_angle_atom_site_label_1
_geom_angle_atom_site_label_2
_geom_angle_atom_site_label_3
_geom_angle
C6 C1 C2 123.5(5)
C6 C1 N1 117.6(5)
C2 C1 N1 118.9(5)
Cl1 C1' Cl2 113.8(7)
Cl1 C1' Cl3 113.1(8)
Cl2 C1' Cl3 113.9(8)
Cl1 C1' H1' 105.0
Cl2 C1' H1' 105.0
Cl3 C1' H1' 105.0
C3 C2 C1 116.9(6)
C3 C2 C8 121.5(6)
C1 C2 C8 121.5(5)
Cl5 C2' Cl4 131.5(12)
Cl5 C2' Cl6 92.5(10)
Cl4 C2' Cl6 103.9(8)
Cl4 C2' Cl5' 85.2(10)
Cl6 C2' Cl5' 131.5(8)
Cl5 C2' H2' 108.6
Cl4 C2' H2' 108.6
Cl6 C2' H2' 108.6
C2 C3 C4 120.4(7)
C2 C3 H3 119.8
C4 C3 H3 119.8
Cl9' C3' Cl7' 125.5(16)
Cl8 C3' Cl7 113.4(9)
Cl8 C3' Cl9 104.3(9)
Cl7 C3' Cl9 100.9(8)
Cl9' C3' Cl8' 115.1(14)
Cl7' C3' Cl8' 97.9(13)
Cl8 C3' H3' 112.5
Cl7 C3' H3' 112.5
Cl9 C3' H3' 112.5
Cl1' C4' Cl11 129.3(14)
Cl11 C4' Cl10 92.5(15)
Cl1' C4' Cl12 96.9(11)
Cl11 C4' Cl12 96.0(7)
Cl10 C4' Cl12 143.0(11)
Cl11 C4' H4' 106.0
Cl10 C4' H4' 106.0
Cl12 C4' H4' 106.0
C5 C4 C3 121.3(6)
C5 C4 H4 119.3
C3 C4 H4 119.3
C4 C5 C6 120.9(7)
C4 C5 H5 119.6
C6 C5 H5 119.6
C1 C6 C5 116.9(6)
C1 C6 C7 124.5(5)
C5 C6 C7 118.6(6)
C58 C7 C6 112.8(8)
C58 C7 C59 108.9(11)
C6 C7 C59 112.4(8)
C58 C7 H7 107.5
C6 C7 H7 107.5
C59 C7 H7 107.5
C61 C8 C60 108.3(13)
C61 C8 C2 113.2(8)
C60 C8 C2 111.1(7)
C61 C8 H8 108.0
C60 C8 H8 108.0
C2 C8 H8 108.0
O1 C9 N1 119.4(4)
O1 C9 C10 124.1(5)
N1 C9 C10 116.5(4)
C14 C10 C11 120.2(4)
C14 C10 C9 119.3(5)
C11 C10 C9 120.4(4)
C10 C11 C17 120.3(4)
C10 C11 C12 120.8(4)
C17 C11 C12 118.9(4)
C20 C12 C11 121.0(4)
C20 C12 C13 119.2(4)
C11 C12 C13 119.8(4)
O2 C13 N1 120.5(5)
O2 C13 C12 122.6(5)
N1 C13 C12 116.8(4)
C10 C14 C15 120.5(5)
C10 C14 H14 119.8
C15 C14 H14 119.8
C16 C15 C14 121.2(4)
C16 C15 H15 119.4
C14 C15 H15 119.4
C15 C16 C17 119.2(4)
C15 C16 C21 123.2(4)
C17 C16 C21 117.7(4)
C18 C17 C11 119.6(4)
C18 C17 C16 121.8(4)
C11 C17 C16 118.5(4)
C19 C18 C17 121.0(4)
C19 C18 C23 118.7(4)
C17 C18 C23 120.3(4)
C18 C19 C26 120.7(4)
C18 C19 C20 118.1(4)
C26 C19 C20 120.8(4)
C12 C20 C19 121.1(4)
C12 C20 H20 119.5
C19 C20 H20 119.5
C44 C21 C22 119.1(4)
C44 C21 C16 121.7(4)
C22 C21 C16 119.1(4)
C41 C22 C23 120.0(4)
C41 C22 C21 118.4(4)
C23 C22 C21 121.6(4)
C24 C23 C18 120.1(4)
C24 C23 C22 120.7(4)
C18 C23 C22 119.2(4)
C23 C24 C25 119.7(4)
C23 C24 C39 117.8(4)
C25 C24 C39 122.2(4)
C26 C25 C24 119.0(4)
C26 C25 C38 117.4(4)
C24 C25 C38 123.5(4)
C25 C26 C19 118.0(4)
C25 C26 C27 118.8(4)
C19 C26 C27 123.2(4)
C32 C27 C28 119.0(5)
C32 C27 C26 119.1(5)
C28 C27 C26 121.5(5)
C29 C28 C27 120.7(6)
C29 C28 H28 119.6
C27 C28 H28 119.6
C28 C29 C30 120.1(7)
C28 C29 H29 119.9
C30 C29 H29 119.9
C31 C30 C29 120.5(6)
C31 C30 H30 119.8
C29 C30 H30 119.8
C30 C31 C32 121.0(6)
C30 C31 H31 119.5
C32 C31 H31 119.5
C31 C32 C27 118.4(6)
C31 C32 C33 121.2(6)
C27 C32 C33 120.4(5)
C34 C33 C38 119.1(5)
C34 C33 C32 123.2(5)
C38 C33 C32 117.7(5)
C33 C34 C35 121.6(6)
C33 C34 H34 119.2
C35 C34 H34 119.2
C36 C35 C34 120.3(6)
C36 C35 H35 119.9
C34 C35 H35 119.9
C35 C36 C37 120.3(6)
C35 C36 H36 119.8
C37 C36 H36 119.8
C36 C37 C38 120.6(5)
C36 C37 H37 119.7
C38 C37 H37 119.7
C37 C38 C33 118.0(5)
C37 C38 C25 121.3(4)
C33 C38 C25 120.2(5)
C40 C39 C24 120.9(4)
C40 C39 H39 119.5
C24 C39 H39 119.5
C39 C40 C41 121.9(4)
C39 C40 C46 118.8(4)
C41 C40 C46 119.3(4)
C42 C41 C22 120.1(4)
C42 C41 C40 121.7(4)
C22 C41 C40 118.1(4)
C43 C42 C41 120.7(4)
C43 C42 C45 119.6(4)
C41 C42 C45 119.7(4)
C42 C43 C44 120.3(4)
C42 C43 H43 119.9
C44 C43 H43 119.9
C43 C44 C21 121.3(5)
C43 C44 H44 119.3
C21 C44 H44 119.3
O3 C45 N2 120.4(5)
O3 C45 C42 122.7(5)
N2 C45 C42 116.9(4)
O4 C46 N2 120.8(5)
O4 C46 C40 123.0(5)
N2 C46 C40 116.2(4)
C52 C47 C48 123.9(5)
C52 C47 N2 117.2(5)
C48 C47 N2 118.8(5)
C49 C48 C47 116.4(7)
C49 C48 C53 121.2(7)
C47 C48 C53 122.4(5)
C50 C49 C48 121.2(8)
C50 C49 H49 119.4
C48 C49 H49 119.4
C51 C50 C49 120.6(7)
C51 C50 H50 119.7
C49 C50 H50 119.7
C50 C51 C52 121.9(8)
C50 C51 H51 119.0
C52 C51 H51 119.0
C47 C52 C51 116.0(7)
C47 C52 C56 123.6(6)
C51 C52 C56 120.4(7)
C48 C53 C54 110.4(7)
C48 C53 C55 113.1(7)
C54 C53 C55 109.0(8)
C48 C53 H53 108.1
C54 C53 H53 108.1
C55 C53 H53 108.1
C53 C54 H54A 109.5
C53 C54 H54B 109.5
H54A C54 H54B 109.5
C53 C54 H54C 109.5
H54A C54 H54C 109.5
H54B C54 H54C 109.5
C53 C55 H55A 109.5
C53 C55 H55B 109.5
H55A C55 H55B 109.5
C53 C55 H55C 109.5
H55A C55 H55C 109.5
H55B C55 H55C 109.5
C57 C56 C52 112.8(8)
C57 C56 C62 109.9(8)
C52 C56 C62 110.9(9)
C57 C56 H56 107.7
C52 C56 H56 107.7
C62 C56 H56 107.7
C56 C57 H57A 109.5
C56 C57 H57B 109.5
H57A C57 H57B 109.5
C56 C57 H57C 109.5
H57A C57 H57C 109.5
H57B C57 H57C 109.5
C7 C58 H58A 109.5
C7 C58 H58B 109.5
H58A C58 H58B 109.5
C7 C58 H58C 109.5
H58A C58 H58C 109.5
H58B C58 H58C 109.5
C7 C59 H59A 109.5
C7 C59 H59B 109.5
H59A C59 H59B 109.5
C7 C59 H59C 109.5
H59A C59 H59C 109.5
H59B C59 H59C 109.5
C8 C60 H60A 109.5
C8 C60 H60B 109.5
H60A C60 H60B 109.5
C8 C60 H60C 109.5
H60A C60 H60C 109.5
H60B C60 H60C 109.5
C8 C61 H61A 109.5
C8 C61 H61B 109.5
H61A C61 H61B 109.5
C8 C61 H61C 109.5
H61A C61 H61C 109.5
H61B C61 H61C 109.5
C56 C62 H62A 109.5
C56 C62 H62B 109.5
H62A C62 H62B 109.5
C56 C62 H62C 109.5
H62A C62 H62C 109.5
H62B C62 H62C 109.5
C13 N1 C9 125.3(4)
C13 N1 C1 117.4(4)
C9 N1 C1 116.7(4)
C45 N2 C46 125.8(4)
C45 N2 C47 116.9(4)
C46 N2 C47 117.2(4)
C2' Cl6 Cl5 40.4(6)
C2' Cl5 Cl6 47.1(8)
C4' Cl10 Cl11 42.5(7)
C4' Cl11 Cl10 44.9(9)

loop_
_geom_bond_atom_site_label_1
_geom_bond_atom_site_label_2
_geom_bond_distance
C1 C6 1.375(9)
C1 C2 1.401(9)
C1 N1 1.464(6)
C1' Cl1 1.665(13)
C1' Cl2 1.724(14)
C1' Cl3 1.724(14)
C1' H1' 0.9800
C2 C3 1.385(10)
C2 C8 1.520(10)
C2' Cl5 1.550(16)
C2' Cl4 1.657(15)
C2' Cl6 1.75(2)
C2' Cl5' 2.18(2)
C2' H2' 0.9800
C3 C4 1.388(12)
C3 H3 0.9300
C3' Cl9' 1.52(3)
C3' Cl7' 1.569(15)
C3' Cl8 1.617(17)
C3' Cl7 1.789(13)
C3' Cl9 1.850(17)
C3' Cl8' 1.98(2)
C3' H3' 0.9800
C4' Cl1' 1.660(13)
C4' Cl11 1.69(2)
C4' Cl10 1.76(3)
C4' Cl12 1.81(2)
C4' H4' 0.9800
C4 C5 1.345(11)
C4 H4 0.9300
C5 C6 1.407(9)
C5 H5 0.9300
C6 C7 1.517(11)
C7 C58 1.496(15)
C7 C59 1.529(16)
C7 H7 0.9800
C8 C61 1.450(16)
C8 C60 1.511(14)
C8 H8 0.9800
C9 O1 1.213(7)
C9 N1 1.406(7)
C9 C10 1.474(7)
C10 C14 1.371(7)
C10 C11 1.390(7)
C11 C17 1.417(7)
C11 C12 1.431(7)
C12 C20 1.362(7)
C12 C13 1.465(7)
C13 O2 1.225(6)
C13 N1 1.391(7)
C14 C15 1.390(8)
C14 H14 0.9300
C15 C16 1.378(7)
C15 H15 0.9300
C16 C17 1.427(6)
C16 C21 1.472(7)
C17 C18 1.414(6)
C18 C19 1.409(6)
C18 C23 1.419(6)
C19 C26 1.434(7)
C19 C20 1.438(7)
C20 H20 0.9300
C21 C44 1.396(7)
C21 C22 1.423(6)
C22 C41 1.416(6)
C22 C23 1.421(6)
C23 C24 1.402(7)
C24 C25 1.438(6)
C24 C39 1.444(7)
C25 C26 1.387(7)
C25 C38 1.480(7)
C26 C27 1.467(7)
C27 C32 1.401(8)
C27 C28 1.403(9)
C28 C29 1.364(9)
C28 H28 0.9300
C29 C30 1.372(11)
C29 H29 0.9300
C30 C31 1.365(11)
C30 H30 0.9300
C31 C32 1.399(8)
C31 H31 0.9300
C32 C33 1.474(9)
C33 C34 1.374(8)
C33 C38 1.417(7)
C34 C35 1.375(11)
C34 H34 0.9300
C35 C36 1.362(10)
C35 H35 0.9300
C36 C37 1.377(8)
C36 H36 0.9300
C37 C38 1.413(8)
C37 H37 0.9300
C39 C40 1.353(7)
C39 H39 0.9300
C40 C41 1.421(7)
C40 C46 1.487(7)
C41 C42 1.392(7)
C42 C43 1.373(7)
C42 C45 1.480(7)
C43 C44 1.373(8)
C43 H43 0.9300
C44 H44 0.9300
C45 O3 1.212(6)
C45 N2 1.385(7)
C46 O4 1.207(7)
C46 N2 1.400(7)
C47 C52 1.374(10)
C47 C48 1.400(9)
C47 N2 1.468(6)
C48 C49 1.391(9)
C48 C53 1.486(11)
C49 C50 1.384(14)
C49 H49 0.9300
C50 C51 1.330(14)
C50 H50 0.9300
C51 C52 1.424(10)
C51 H51 0.9300
C52 C56 1.529(12)
C53 C54 1.541(13)
C53 C55 1.547(13)
C53 H53 0.9800
C54 H54A 0.9600
C54 H54B 0.9600
C54 H54C 0.9600
C55 H55A 0.9600
C55 H55B 0.9600
C55 H55C 0.9600
C56 C57 1.476(16)
C56 C62 1.560(14)
C56 H56 0.9800
C57 H57A 0.9600
C57 H57B 0.9600
C57 H57C 0.9600
C58 H58A 0.9600
C58 H58B 0.9600
C58 H58C 0.9600
C59 H59A 0.9600
C59 H59B 0.9600
C59 H59C 0.9600
C60 H60A 0.9600
C60 H60B 0.9600
C60 H60C 0.9600
C61 H61A 0.9600
C61 H61B 0.9600
C61 H61C 0.9600
C62 H62A 0.9600
C62 H62B 0.9600
C62 H62C 0.9600
Cl6 Cl5 2.39(2)
Cl10 Cl11 2.491(13)

loop_
_geom_hbond_atom_site_label_D
_geom_hbond_atom_site_label_H
_geom_hbond_atom_site_label_A
_geom_hbond_distance_DH
_geom_hbond_distance_HA
_geom_hbond_distance_DA
_geom_hbond_angle_DHA
_geom_hbond_site_symmetry_A
C1' H1' O3 0.98 2.43 3.367(12) 160.5 .
C2' H2' O4 0.98 2.51 3.214(13) 128.4 2_754
C3' H3' O2 0.98 2.15 2.984(9) 142.3 1_465
C4' H4' O1 0.98 2.50 3.250(13) 133.1 1_565
C1' H1' O3 0.98 2.43 3.367(12) 160.5 .
C2' H2' O4 0.98 2.51 3.214(13) 128.4 2_754
C3' H3' O2 0.98 2.15 2.984(9) 142.3 1_465
C4' H4' O1 0.98 2.50 3.250(13) 133.1 1_565

loop_
_cod_changelog_entry_id
_cod_changelog_entry_author
_cod_changelog_entry_date
_cod_changelog_entry_text
1 'Vaitkus, Antanas' 2023-12-21T12:02:00+02:00
;
 Removed the substring ' ==============================END' from the
 '_shelx_hkl_checksum' data item value. This modification resulted in a correct
 checksum value.
;
